data_4316978
loop_
_publ_author_name
'Xiao-Ping Zhou'
'Zhengtao Xu'
'Jun He'
'Matthias Zeller'
'Allen D. Hunter'
'Rodolphe Cl\'erac'
'Corine Mathoni\`ere'
'Stephen Sin-Yin Chui'
'Chi-Ming Che'

_publ_section_title
;
 Coordination Networks from Cu Cations and
 Tetrakis(methylthio)benzenedicarboxylic Acid: Tunable Bonding Patterns
 and Selective Sensing for NH3 Gas
;
_journal_name_full 'Inorganic Chemistry'
_journal_page_first 10191
_journal_page_last 10198
_journal_paper_doi 10.1021/ic101501p
_journal_volume 49
_journal_year 2010
_chemical_formula_sum 'C24 H29 Cu3 O11 S8'
_chemical_formula_weight 940.57
_chemical_name_systematic
; 
 ? 
;
_space_group_IT_number 14
_symmetry_cell_setting monoclinic
_symmetry_space_group_name_Hall '-P 2yn'
_symmetry_space_group_name_H-M 'P 1 21/n 1'
_atom_sites_solution_hydrogens geom
_atom_sites_solution_primary direct
_atom_sites_solution_secondary difmap
_audit_creation_method SHELXL-97
_cell_angle_alpha 90.00
_cell_angle_beta 105.523(2)
_cell_angle_gamma 90.00
_cell_formula_units_Z 4
_cell_length_a 13.1697(15)
_cell_length_b 19.930(2)
_cell_length_c 13.1750(15)
_cell_measurement_reflns_used 5288
_cell_measurement_temperature 100(2)
_cell_measurement_theta_max 26.85
_cell_measurement_theta_min 2.19
_cell_volume 3331.9(6)
_computing_cell_refinement 'Apex2 v2008.2-4 '
_computing_data_collection 'Apex2 v2008.2-4 (Bruker, 2008)'
_computing_data_reduction 'Apex2 v2008.2-4 '
_computing_molecular_graphics 'SHELXTL 6.14'
_computing_publication_material 'SHELXTL 6.14'
_computing_structure_refinement 'SHELXTL 6.14'
_computing_structure_solution 'SHELXTL 6.14 (Bruker, 2000-2003)'
_diffrn_ambient_temperature 100(2)
_diffrn_measured_fraction_theta_full 0.999
_diffrn_measured_fraction_theta_max 0.999
_diffrn_measurement_device_type 'Bruker AXS SMART APEX CCD diffractometer'
_diffrn_measurement_method '\w scans'
_diffrn_radiation_monochromator graphite
_diffrn_radiation_source 'fine-focus sealed tube'
_diffrn_radiation_type MoK\a
_diffrn_radiation_wavelength 0.71073
_diffrn_reflns_av_R_equivalents 0.0447
_diffrn_reflns_av_sigmaI/netI 0.0520
_diffrn_reflns_limit_h_max 17
_diffrn_reflns_limit_h_min -17
_diffrn_reflns_limit_k_max 26
_diffrn_reflns_limit_k_min -24
_diffrn_reflns_limit_l_max 17
_diffrn_reflns_limit_l_min -16
_diffrn_reflns_number 24256
_diffrn_reflns_theta_full 28.28
_diffrn_reflns_theta_max 28.28
_diffrn_reflns_theta_min 1.02
_diffrn_standards_number 0
_exptl_absorpt_coefficient_mu 2.455
_exptl_absorpt_correction_T_max 0.692
_exptl_absorpt_correction_T_min 0.537
_exptl_absorpt_correction_type multi-scan
_exptl_absorpt_process_details 'Apex2 v2008.2-4 (Bruker, 2008)'
_exptl_crystal_colour green
_exptl_crystal_density_diffrn 1.875
_exptl_crystal_density_method 'not measured'
_exptl_crystal_description block
_exptl_crystal_F_000 1904
_exptl_crystal_size_max 0.47
_exptl_crystal_size_mid 0.25
_exptl_crystal_size_min 0.15
_refine_diff_density_max 1.592
_refine_diff_density_min -1.004
_refine_diff_density_rms 0.115
_refine_ls_extinction_method none
_refine_ls_goodness_of_fit_ref 1.027
_refine_ls_hydrogen_treatment mixed
_refine_ls_matrix_type full
_refine_ls_number_parameters 490
_refine_ls_number_reflns 8250
_refine_ls_number_restraints 37
_refine_ls_restrained_S_all 1.030
_refine_ls_R_factor_all 0.0507
_refine_ls_R_factor_gt 0.0420
_refine_ls_shift/su_max 0.001
_refine_ls_shift/su_mean 0.000
_refine_ls_structure_factor_coef Fsqd
_refine_ls_weighting_details 'calc w=1/[\s^2^(Fo^2^)+(0.0533P)^2^+2.6563P] where P=(Fo^2^+2Fc^2^)/3'
_refine_ls_weighting_scheme calc
_refine_ls_wR_factor_gt 0.0979
_refine_ls_wR_factor_ref 0.1038
_reflns_number_gt 7262
_reflns_number_total 8250
_reflns_threshold_expression I>2\s(I)
_cod_data_source_file ic101501p_si_002_2.cif
_cod_data_source_block 2
_cod_depositor_comments
;
The following automatic conversions were performed:

'_symmetry_cell_setting' value 'Monoclinic' changed to 'monoclinic'
according to the built-in table from CIF Core dictionary named
'cif_core.dic' version 2.4.1 from 2010-06-29.

Automatic conversion script
Id: cif_fix_values 1646 2011-03-28 12:23:43Z adriana 
;
_cod_original_cell_volume 3332.0(7)
_cod_database_code 4316978

loop_
_symmetry_equiv_pos_as_xyz
'x, y, z'
'-x+1/2, y+1/2, -z+1/2'
'-x, -y, -z'
'x-1/2, -y-1/2, z-1/2'

loop_
_atom_site_label
_atom_site_type_symbol
_atom_site_fract_x
_atom_site_fract_y
_atom_site_fract_z
_atom_site_U_iso_or_equiv
_atom_site_adp_type
_atom_site_occupancy
_atom_site_symmetry_multiplicity
_atom_site_calc_flag
_atom_site_refinement_flags
_atom_site_disorder_assembly
_atom_site_disorder_group
C1 C 0.2928(4) 0.4829(3) 0.5346(4) 0.0306(11) Uani 1 1 d . . .
C2 C 0.4437(4) 0.4407(2) 0.4698(4) 0.0331(11) Uani 1 1 d D . .
C3 C 0.4019(3) 0.4920(2) 0.5174(4) 0.0245(10) Uani 1 1 d . A .
C4 C 0.4562(4) 0.5512(3) 0.5483(4) 0.0307(11) Uani 1 1 d D . .
S1 S 0.3674(2) 0.36900(15) 0.4068(3) 0.0352(7) Uani 0.531(4) 1 d PD A 1
C5 C 0.4334(8) 0.3023(5) 0.4900(8) 0.038(2) Uani 0.531(4) 1 d PD A 1
H5A H 0.4197 0.3060 0.5593 0.057 Uiso 0.531(4) 1 calc PR A 1
H5B H 0.5094 0.3054 0.4979 0.057 Uiso 0.531(4) 1 calc PR A 1
H5C H 0.4072 0.2590 0.4582 0.057 Uiso 0.531(4) 1 calc PR A 1
S1B S 0.3688(3) 0.36510(18) 0.4604(4) 0.0382(9) Uani 0.469(4) 1 d PD A 2
C5B C 0.4164(13) 0.3287(7) 0.5872(10) 0.066(5) Uani 0.469(4) 1 d PD A 2
H5B1 H 0.4084 0.3607 0.6409 0.099 Uiso 0.469(4) 1 calc PR A 2
H5B2 H 0.4911 0.3172 0.5992 0.099 Uiso 0.469(4) 1 calc PR A 2
H5B3 H 0.3761 0.2879 0.5916 0.099 Uiso 0.469(4) 1 calc PR A 2
S2 S 0.3886(4) 0.6072(2) 0.6143(4) 0.0456(11) Uani 0.531(4) 1 d PD A 1
C6 C 0.4418(17) 0.5892(10) 0.7515(11) 0.059(5) Uani 0.531(4) 1 d PD A 1
H6A H 0.5189 0.5895 0.7687 0.089 Uiso 0.531(4) 1 calc PR A 1
H6B H 0.4174 0.5450 0.7675 0.089 Uiso 0.531(4) 1 calc PR A 1
H6C H 0.4181 0.6235 0.7935 0.089 Uiso 0.531(4) 1 calc PR A 1
S2B S 0.4020(4) 0.6265(2) 0.5892(4) 0.0421(11) Uani 0.469(4) 1 d PD A 2
C6B C 0.4636(19) 0.6173(14) 0.7256(11) 0.091(9) Uani 0.469(4) 1 d PD A 2
H6B1 H 0.4384 0.6525 0.7649 0.136 Uiso 0.469(4) 1 calc PR A 2
H6B2 H 0.5401 0.6212 0.7382 0.136 Uiso 0.469(4) 1 calc PR A 2
H6B3 H 0.4463 0.5732 0.7493 0.136 Uiso 0.469(4) 1 calc PR A 2
C7 C -0.0054(3) 0.5110(2) 0.2175(3) 0.0149(7) Uani 1 1 d . . .
C8 C -0.0806(3) 0.4695(2) 0.0342(3) 0.0172(8) Uani 1 1 d . . .
C9 C 0.0009(3) 0.5029(2) 0.1058(3) 0.0143(8) Uani 1 1 d . . .
C10 C 0.0838(3) 0.53155(19) 0.0729(3) 0.0145(7) Uani 1 1 d . . .
C11 C -0.0937(4) 0.3512(2) 0.1313(4) 0.0334(12) Uani 1 1 d . . .
H11A H -0.0318 0.3641 0.1878 0.050 Uiso 1 1 calc R . .
H11B H -0.0707 0.3319 0.0726 0.050 Uiso 1 1 calc R . .
H11C H -0.1348 0.3178 0.1579 0.050 Uiso 1 1 calc R . .
C12 C 0.2671(4) 0.4892(3) 0.2141(4) 0.0343(12) Uani 1 1 d . . .
H12A H 0.2792 0.4659 0.1530 0.051 Uiso 1 1 calc R . .
H12B H 0.2272 0.4601 0.2493 0.051 Uiso 1 1 calc R . .
H12C H 0.3350 0.5006 0.2634 0.051 Uiso 1 1 calc R . .
C13 C 0.6914(4) 0.5961(2) 0.1021(4) 0.0268(10) Uani 1 1 d . . .
C14 C 0.6184(3) 0.6548(2) 0.0528(4) 0.0238(9) Uani 1 1 d . A .
C15 C 0.6529(4) 0.7054(3) -0.0039(4) 0.0360(12) Uani 1 1 d D . .
C16 C 0.5903(4) 0.7628(2) -0.0339(4) 0.0331(11) Uani 1 1 d . A .
C17 C 0.4952(3) 0.7703(2) -0.0078(3) 0.0241(9) Uani 1 1 d . . .
C18 C 0.4564(3) 0.7177(2) 0.0414(3) 0.0214(8) Uani 1 1 d . A .
C19 C 0.5179(3) 0.6593(2) 0.0698(3) 0.0203(9) Uani 1 1 d . . .
C20 C 0.4353(4) 0.8360(2) -0.0282(4) 0.0269(10) Uani 1 1 d . A .
S5 S 0.7593(3) 0.6880(2) -0.0667(4) 0.0518(9) Uani 0.531(4) 1 d PD A 1
C21 C 0.8665(11) 0.6821(8) 0.0476(12) 0.068(4) Uani 0.531(4) 1 d PD A 1
H21A H 0.8601 0.6408 0.0859 0.081 Uiso 0.531(4) 1 calc PR A 1
H21B H 0.8660 0.7209 0.0931 0.081 Uiso 0.531(4) 1 calc PR A 1
H21C H 0.9328 0.6813 0.0272 0.081 Uiso 0.531(4) 1 calc PR A 1
S5B S 0.7774(4) 0.7162(3) -0.0293(4) 0.0518(9) Uani 0.469(4) 1 d PD A 2
C21B C 0.8575(14) 0.6475(8) 0.0178(18) 0.068(4) Uani 0.469(4) 1 d PD A 2
H21D H 0.8652 0.6424 0.0935 0.081 Uiso 0.469(4) 1 calc PR A 2
H21E H 0.9269 0.6544 0.0057 0.081 Uiso 0.469(4) 1 calc PR A 2
H21F H 0.8254 0.6069 -0.0191 0.081 Uiso 0.469(4) 1 calc PR A 2
C22 C 0.5601(6) 0.7973(3) -0.2359(6) 0.0574(18) Uani 1 1 d . A .
H22A H 0.4870 0.7871 -0.2369 0.086 Uiso 1 1 calc R . .
H22B H 0.5948 0.7563 -0.2505 0.086 Uiso 1 1 calc R . .
H22C H 0.5609 0.8311 -0.2897 0.086 Uiso 1 1 calc R . .
C23 C 0.3546(4) 0.7651(3) 0.1897(4) 0.0369(12) Uani 1 1 d . . .
H23A H 0.3772 0.8116 0.1853 0.055 Uiso 1 1 calc R . .
H23B H 0.4106 0.7402 0.2395 0.055 Uiso 1 1 calc R . .
H23C H 0.2905 0.7644 0.2140 0.055 Uiso 1 1 calc R . .
C24 C 0.4953(8) 0.6087(5) 0.2606(8) 0.0342(16) Uani 0.531(4) 1 d P A 1
H24A H 0.4645 0.6522 0.2704 0.051 Uiso 0.531(4) 1 calc PR A 1
H24B H 0.5719 0.6105 0.2904 0.051 Uiso 0.531(4) 1 calc PR A 1
H24C H 0.4657 0.5737 0.2965 0.051 Uiso 0.531(4) 1 calc PR A 1
C24B C 0.5076(9) 0.5156(5) 0.0832(9) 0.0342(16) Uani 0.469(4) 1 d P A 2
H24D H 0.4568 0.4802 0.0857 0.051 Uiso 0.469(4) 1 calc PR A 2
H24E H 0.5771 0.5033 0.1283 0.051 Uiso 0.469(4) 1 calc PR A 2
H24F H 0.5118 0.5212 0.0105 0.051 Uiso 0.469(4) 1 calc PR A 2
Cu1 Cu 0.17282(4) 0.44454(3) 0.68618(4) 0.01625(11) Uani 1 1 d . . .
Cu2 Cu 0.07052(4) 0.48254(3) 0.43512(4) 0.01947(12) Uani 1 1 d . . .
Cu3 Cu 0.28792(4) 0.61391(3) 0.06861(4) 0.02259(12) Uani 1 1 d . . .
O1 O 0.0825(2) 0.50596(15) 0.5829(2) 0.0156(5) Uani 1 1 d D . .
H1 H 0.110(4) 0.5404(15) 0.605(4) 0.023 Uiso 1 1 d D . .
O2 O 0.2901(3) 0.4642(2) 0.6249(3) 0.0414(10) Uani 1 1 d . . .
O3 O 0.2190(3) 0.49467(19) 0.4527(3) 0.0315(8) Uani 1 1 d . . .
O4 O 0.0525(2) 0.47227(16) 0.2848(2) 0.0241(7) Uani 1 1 d . . .
O5 O -0.0659(2) 0.55569(14) 0.2316(2) 0.0182(6) Uani 1 1 d . . .
O6 O 0.7088(3) 0.55098(19) 0.0465(3) 0.0436(10) Uani 1 1 d . . .
O7 O 0.7264(2) 0.60383(17) 0.2008(3) 0.0273(7) Uani 1 1 d . . .
O8 O 0.3757(3) 0.84660(15) -0.1176(2) 0.0257(7) Uani 1 1 d . . .
O9 O 0.4534(3) 0.87499(16) 0.0506(3) 0.0327(8) Uani 1 1 d . . .
O10 O 0.2507(5) 0.7479(3) 0.7596(4) 0.089(2) Uani 1 1 d D . .
H10A H 0.276(7) 0.778(4) 0.805(6) 0.133 Uiso 1 1 d D . .
H10B H 0.303(6) 0.721(4) 0.765(9) 0.133 Uiso 1 1 d D . .
O11 O 0.1769(9) 0.6252(4) 0.6677(6) 0.121(3) Uani 1 1 d D . .
H11D H 0.194(12) 0.661(4) 0.704(8) 0.182 Uiso 1 1 d D . .
H11E H 0.163(12) 0.639(6) 0.603(3) 0.182 Uiso 1 1 d D . .
S3 S -0.17493(8) 0.42502(5) 0.08553(8) 0.0179(2) Uani 1 1 d . . .
S4 S 0.19235(8) 0.56616(6) 0.17066(8) 0.0217(2) Uani 1 1 d . A .
S6 S 0.62829(12) 0.82888(7) -0.10953(13) 0.0452(4) Uani 1 1 d . . .
S7 S 0.32776(8) 0.72593(5) 0.05948(9) 0.0213(2) Uani 1 1 d . A .
S8 S 0.46688(9) 0.59054(6) 0.12741(9) 0.0245(2) Uani 1 1 d . A .

loop_
_atom_site_aniso_label
_atom_site_aniso_U_11
_atom_site_aniso_U_22
_atom_site_aniso_U_33
_atom_site_aniso_U_23
_atom_site_aniso_U_13
_atom_site_aniso_U_12
C1 0.016(2) 0.044(3) 0.034(3) 0.019(2) 0.0123(19) 0.0060(19)
C2 0.023(2) 0.031(3) 0.044(3) 0.009(2) 0.006(2) -0.0043(19)
C3 0.016(2) 0.035(3) 0.022(2) 0.0154(19) 0.0056(17) 0.0051(18)
C4 0.020(2) 0.040(3) 0.030(3) 0.000(2) 0.0049(19) 0.009(2)
S1 0.0267(13) 0.0301(14) 0.0429(19) 0.0092(15) -0.0011(14) -0.0040(9)
C5 0.043(6) 0.033(5) 0.041(6) 0.010(4) 0.013(5) -0.004(4)
S1B 0.0394(18) 0.0288(16) 0.040(2) -0.0007(16) -0.0005(18) -0.0081(12)
C5B 0.072(10) 0.042(8) 0.063(10) 0.017(7) -0.018(8) -0.019(7)
S2 0.044(2) 0.038(2) 0.067(3) 0.0146(17) 0.0368(17) 0.0078(17)
C6 0.073(11) 0.068(11) 0.043(8) -0.005(7) 0.025(7) -0.012(8)
S2B 0.040(2) 0.032(2) 0.056(3) -0.015(2) 0.0153(19) 0.0089(18)
C6B 0.087(17) 0.12(2) 0.057(13) -0.042(13) 0.014(11) 0.041(16)
C7 0.0149(18) 0.0188(19) 0.0124(18) 0.0010(15) 0.0059(14) -0.0028(15)
C8 0.021(2) 0.0167(19) 0.0149(19) 0.0017(15) 0.0078(16) 0.0011(15)
C9 0.0153(18) 0.0179(19) 0.0105(18) 0.0025(14) 0.0046(15) 0.0025(14)
C10 0.0179(19) 0.0157(18) 0.0108(18) -0.0025(14) 0.0051(14) 0.0004(14)
C11 0.030(3) 0.019(2) 0.046(3) 0.011(2) 0.001(2) -0.0002(19)
C12 0.025(2) 0.047(3) 0.034(3) 0.020(2) 0.013(2) 0.006(2)
C13 0.018(2) 0.032(2) 0.029(2) 0.009(2) 0.0044(18) 0.0013(18)
C14 0.022(2) 0.027(2) 0.022(2) 0.0074(17) 0.0048(17) 0.0044(17)
C15 0.025(2) 0.046(3) 0.040(3) 0.022(2) 0.015(2) 0.009(2)
C16 0.029(2) 0.030(2) 0.042(3) 0.019(2) 0.012(2) -0.0022(19)
C17 0.024(2) 0.024(2) 0.020(2) 0.0081(17) -0.0014(16) 0.0010(17)
C18 0.019(2) 0.025(2) 0.019(2) 0.0031(17) 0.0023(16) 0.0010(17)
C19 0.023(2) 0.021(2) 0.0154(19) 0.0018(16) 0.0032(16) -0.0037(16)
C20 0.028(2) 0.027(2) 0.028(2) 0.0075(19) 0.0091(19) -0.0011(18)
S5 0.0449(16) 0.053(2) 0.071(3) 0.0188(15) 0.0392(18) 0.0149(16)
C21 0.060(6) 0.060(10) 0.102(11) 0.018(9) 0.054(7) 0.000(8)
S5B 0.0449(16) 0.053(2) 0.071(3) 0.0188(15) 0.0392(18) 0.0149(16)
C21B 0.060(6) 0.060(10) 0.102(11) 0.018(9) 0.054(7) 0.000(8)
C22 0.063(4) 0.053(4) 0.069(5) 0.020(3) 0.039(4) 0.005(3)
C23 0.040(3) 0.042(3) 0.030(3) -0.014(2) 0.012(2) -0.007(2)
C24 0.030(4) 0.035(4) 0.041(4) 0.001(3) 0.015(3) -0.003(3)
C24B 0.030(4) 0.035(4) 0.041(4) 0.001(3) 0.015(3) -0.003(3)
Cu1 0.0118(2) 0.0250(2) 0.0118(2) 0.00415(19) 0.00292(17) -0.00056(19)
Cu2 0.0133(2) 0.0349(3) 0.0109(2) 0.0051(2) 0.00451(17) 0.0034(2)
Cu3 0.0206(3) 0.0243(3) 0.0221(3) 0.0025(2) 0.0045(2) -0.0035(2)
O1 0.0146(14) 0.0223(13) 0.0098(13) 0.0001(11) 0.0030(10) -0.0013(11)
O2 0.0170(16) 0.077(3) 0.0310(19) 0.0302(19) 0.0086(14) 0.0054(17)
O3 0.0173(15) 0.056(2) 0.0234(18) 0.0165(15) 0.0085(13) 0.0032(15)
O4 0.0223(16) 0.0360(18) 0.0159(15) 0.0066(13) 0.0083(12) 0.0113(13)
O5 0.0242(15) 0.0182(14) 0.0142(14) -0.0002(11) 0.0083(12) 0.0025(11)
O6 0.051(2) 0.035(2) 0.037(2) -0.0042(17) -0.0027(18) 0.0114(18)
O7 0.0192(15) 0.0402(19) 0.0232(16) 0.0075(14) 0.0068(12) 0.0063(13)
O8 0.0272(17) 0.0232(15) 0.0245(16) 0.0058(13) 0.0032(13) 0.0032(13)
O9 0.042(2) 0.0286(17) 0.0240(18) 0.0046(14) 0.0029(15) -0.0003(15)
O10 0.135(6) 0.079(4) 0.049(3) -0.014(3) 0.018(3) -0.066(4)
O11 0.202(9) 0.092(5) 0.069(5) -0.011(4) 0.034(6) -0.054(5)
S3 0.0197(5) 0.0196(5) 0.0156(5) 0.0041(4) 0.0066(4) -0.0021(4)
S4 0.0199(5) 0.0305(5) 0.0143(5) -0.0017(4) 0.0040(4) -0.0048(4)
S6 0.0362(7) 0.0421(8) 0.0625(10) 0.0293(7) 0.0220(7) 0.0019(6)
S7 0.0205(5) 0.0200(5) 0.0224(5) 0.0011(4) 0.0043(4) 0.0017(4)
S8 0.0231(5) 0.0219(5) 0.0301(6) 0.0102(4) 0.0097(4) 0.0041(4)

loop_
_atom_type_symbol
_atom_type_description
_atom_type_scat_dispersion_real
_atom_type_scat_dispersion_imag
_atom_type_scat_source
C C 0.0033 0.0016 'International Tables Vol C Tables 4.2.6.8 and 6.1.1.4'
H H 0.0000 0.0000 'International Tables Vol C Tables 4.2.6.8 and 6.1.1.4'
O O 0.0106 0.0060 'International Tables Vol C Tables 4.2.6.8 and 6.1.1.4'
S S 0.1246 0.1234 'International Tables Vol C Tables 4.2.6.8 and 6.1.1.4'
Cu Cu 0.3201 1.2651 'International Tables Vol C Tables 4.2.6.8 and 6.1.1.4'

loop_
_geom_angle_atom_site_label_1
_geom_angle_atom_site_label_2
_geom_angle_atom_site_label_3
_geom_angle
_geom_angle_site_symmetry_1
_geom_angle_site_symmetry_3
_geom_angle_publ_flag
O2 C1 O3 130.7(4) . . ?
O2 C1 C3 116.3(4) . . ?
O3 C1 C3 113.0(4) . . ?
C3 C2 C4 119.6(4) . 3_666 ?
C3 C2 S1B 112.0(4) . . ?
C4 C2 S1B 127.4(4) 3_666 . ?
C3 C2 S1 123.3(4) . . ?
C4 C2 S1 116.1(4) 3_666 . ?
C4 C3 C2 121.7(4) . . ?
C4 C3 C1 119.4(5) . . ?
C2 C3 C1 118.9(4) . . ?
C3 C4 C2 118.7(4) . 3_666 ?
C3 C4 S2 112.9(4) . . ?
C2 C4 S2 128.3(4) 3_666 . ?
C3 C4 S2B 125.7(4) . . ?
C2 C4 S2B 114.7(4) 3_666 . ?
C5 S1 C2 100.7(4) . . ?
C5B S1B C2 103.3(5) . . ?
S1B C5B H5B1 109.5 . . ?
S1B C5B H5B2 109.5 . . ?
H5B1 C5B H5B2 109.5 . . ?
S1B C5B H5B3 109.5 . . ?
H5B1 C5B H5B3 109.5 . . ?
H5B2 C5B H5B3 109.5 . . ?
C4 S2 C6 104.7(9) . . ?
C6B S2B C4 96.1(8) . . ?
S2B C6B H6B1 109.5 . . ?
S2B C6B H6B2 109.5 . . ?
H6B1 C6B H6B2 109.5 . . ?
S2B C6B H6B3 109.5 . . ?
H6B1 C6B H6B3 109.5 . . ?
H6B2 C6B H6B3 109.5 . . ?
O5 C7 O4 128.6(4) . . ?
O5 C7 C9 115.3(3) . . ?
O4 C7 C9 116.1(3) . . ?
C9 C8 C10 119.9(4) . 3_565 ?
C9 C8 S3 117.8(3) . . ?
C10 C8 S3 122.3(3) 3_565 . ?
C8 C9 C10 120.6(4) . . ?
C8 C9 C7 118.5(4) . . ?
C10 C9 C7 120.7(3) . . ?
C9 C10 C8 119.4(4) . 3_565 ?
C9 C10 S4 118.3(3) . . ?
C8 C10 S4 122.3(3) 3_565 . ?
S3 C11 H11A 109.5 . . ?
S3 C11 H11B 109.5 . . ?
H11A C11 H11B 109.5 . . ?
S3 C11 H11C 109.5 . . ?
H11A C11 H11C 109.5 . . ?
H11B C11 H11C 109.5 . . ?
S4 C12 H12A 109.5 . . ?
S4 C12 H12B 109.5 . . ?
H12A C12 H12B 109.5 . . ?
S4 C12 H12C 109.5 . . ?
H12A C12 H12C 109.5 . . ?
H12B C12 H12C 109.5 . . ?
O6 C13 O7 129.0(4) . . ?
O6 C13 C14 120.2(4) . . ?
O7 C13 C14 110.8(4) . . ?
C15 C14 C19 119.5(4) . . ?
C15 C14 C13 121.0(4) . . ?
C19 C14 C13 119.4(4) . . ?
C14 C15 C16 119.2(4) . . ?
C14 C15 S5B 129.6(4) . . ?
C16 C15 S5B 110.5(4) . . ?
C14 C15 S5 119.9(4) . . ?
C16 C15 S5 119.1(4) . . ?
C17 C16 C15 121.1(4) . . ?
C17 C16 S6 117.4(4) . . ?
C15 C16 S6 121.5(4) . . ?
C16 C17 C18 119.9(4) . . ?
C16 C17 C20 120.5(4) . . ?
C18 C17 C20 119.5(4) . . ?
C17 C18 C19 119.0(4) . . ?
C17 C18 S7 118.2(3) . . ?
C19 C18 S7 122.7(3) . . ?
C14 C19 C18 120.7(4) . . ?
C14 C19 S8 119.8(3) . . ?
C18 C19 S8 119.5(3) . . ?
O8 C20 O9 127.0(4) . . ?
O8 C20 C17 118.8(4) . . ?
O9 C20 C17 114.2(4) . . ?
C21 S5 C15 99.2(6) . . ?
C21B S5B C15 109.8(7) . . ?
S5B C21B H21D 109.5 . . ?
S5B C21B H21E 109.5 . . ?
H21D C21B H21E 109.5 . . ?
S5B C21B H21F 109.5 . . ?
H21D C21B H21F 109.5 . . ?
H21E C21B H21F 109.5 . . ?
S6 C22 H22A 109.5 . . ?
S6 C22 H22B 109.5 . . ?
H22A C22 H22B 109.5 . . ?
S6 C22 H22C 109.5 . . ?
H22A C22 H22C 109.5 . . ?
H22B C22 H22C 109.5 . . ?
S7 C23 H23A 109.5 . . ?
S7 C23 H23B 109.5 . . ?
H23A C23 H23B 109.5 . . ?
S7 C23 H23C 109.5 . . ?
H23A C23 H23C 109.5 . . ?
H23B C23 H23C 109.5 . . ?
S8 C24 H24A 109.5 . . ?
S8 C24 H24B 109.5 . . ?
S8 C24 H24C 109.5 . . ?
S8 C24B H24D 109.5 . . ?
S8 C24B H24E 109.5 . . ?
H24D C24B H24E 109.5 . . ?
S8 C24B H24F 109.5 . . ?
H24D C24B H24F 109.5 . . ?
H24E C24B H24F 109.5 . . ?
O7 Cu1 O2 87.87(14) 3_666 . ?
O7 Cu1 O1 171.10(13) 3_666 . ?
O2 Cu1 O1 89.32(13) . . ?
O7 Cu1 O5 91.11(13) 3_666 3_566 ?
O2 Cu1 O5 166.28(17) . 3_566 ?
O1 Cu1 O5 89.62(12) . 3_566 ?
O7 Cu1 O8 86.44(13) 3_666 2_545 ?
O2 Cu1 O8 100.62(17) . 2_545 ?
O1 Cu1 O8 102.38(12) . 2_545 ?
O5 Cu1 O8 92.97(13) 3_566 2_545 ?
O3 Cu2 O4 88.81(13) . . ?
O3 Cu2 O1 92.35(13) . . ?
O4 Cu2 O1 172.01(13) . . ?
O3 Cu2 O1 166.12(15) . 3_566 ?
O4 Cu2 O1 92.71(12) . 3_566 ?
O1 Cu2 O1 84.29(11) . 3_566 ?
O3 Cu2 O9 106.19(15) . 2_545 ?
O4 Cu2 O9 90.18(13) . 2_545 ?
O1 Cu2 O9 97.07(13) . 2_545 ?
O1 Cu2 O9 87.61(13) 3_566 2_545 ?
O3 Cu2 Cu2 133.18(11) . 3_566 ?
O4 Cu2 Cu2 134.25(9) . 3_566 ?
O1 Cu2 Cu2 42.31(8) . 3_566 ?
O1 Cu2 Cu2 41.99(8) 3_566 3_566 ?
O9 Cu2 Cu2 93.13(10) 2_545 3_566 ?
S4 Cu3 S7 127.18(5) . . ?
S4 Cu3 S3 92.92(4) . 3_565 ?
S7 Cu3 S3 112.47(4) . 3_565 ?
S4 Cu3 S8 112.98(4) . . ?
S7 Cu3 S8 89.24(4) . . ?
S3 Cu3 S8 125.73(5) 3_565 . ?
Cu2 O1 Cu1 114.16(15) . . ?
Cu2 O1 Cu2 95.71(11) . 3_566 ?
Cu1 O1 Cu2 124.10(15) . 3_566 ?
Cu2 O1 H1 119(4) . . ?
Cu1 O1 H1 99(4) . . ?
Cu2 O1 H1 107(4) 3_566 . ?
C1 O2 Cu1 132.3(3) . . ?
C1 O3 Cu2 127.2(3) . . ?
C7 O4 Cu2 122.5(3) . . ?
C7 O5 Cu1 130.8(3) . 3_566 ?
C13 O7 Cu1 134.9(3) . 3_666 ?
C20 O8 Cu1 125.9(3) . 2 ?
C20 O9 Cu2 132.3(3) . 2 ?
H10A O10 H10B 103(3) . . ?
H11D O11 H11E 104(3) . . ?
C8 S3 C11 96.8(2) . . ?
C8 S3 Cu3 100.52(14) . 3_565 ?
C11 S3 Cu3 101.69(18) . 3_565 ?
C10 S4 C12 99.3(2) . . ?
C10 S4 Cu3 101.38(13) . . ?
C12 S4 Cu3 101.45(16) . . ?
C22 S6 C16 96.5(3) . . ?
C18 S7 C23 102.3(2) . . ?
C18 S7 Cu3 98.98(14) . . ?
C23 S7 Cu3 110.70(19) . . ?
C24 S8 C24B 121.1(5) . . ?
C24 S8 C19 105.5(4) . . ?
C24B S8 C19 109.4(4) . . ?
C24 S8 Cu3 102.8(3) . . ?
C24B S8 Cu3 115.9(4) . . ?
C19 S8 Cu3 99.68(15) . . ?

loop_
_geom_bond_atom_site_label_1
_geom_bond_atom_site_label_2
_geom_bond_distance
_geom_bond_site_symmetry_2
_geom_bond_publ_flag
C1 O2 1.257(6) . ?
C1 O3 1.265(6) . ?
C1 C3 1.524(6) . ?
C2 C3 1.387(7) . ?
C2 C4 1.411(7) 3_666 ?
C2 S1B 1.787(6) . ?
C2 S1 1.815(6) . ?
C3 C4 1.383(7) . ?
C4 C2 1.411(7) 3_666 ?
C4 S2 1.791(7) . ?
C4 S2B 1.804(6) . ?
S1 C5 1.793(9) . ?
C5 H5A 0.9800 . ?
C5 H5B 0.9800 . ?
C5 H5C 0.9800 . ?
S1B C5B 1.776(11) . ?
C5B H5B1 0.9800 . ?
C5B H5B2 0.9800 . ?
C5B H5B3 0.9800 . ?
S2 C6 1.792(12) . ?
C6 H6A 0.9800 . ?
C6 H6B 0.9800 . ?
C6 H6C 0.9800 . ?
S2B C6B 1.773(13) . ?
C6B H6B1 0.9800 . ?
C6B H6B2 0.9800 . ?
C6B H6B3 0.9800 . ?
C7 O5 1.242(5) . ?
C7 O4 1.264(5) . ?
C7 C9 1.506(5) . ?
C8 C9 1.394(6) . ?
C8 C10 1.401(5) 3_565 ?
C8 S3 1.798(4) . ?
C9 C10 1.399(6) . ?
C10 C8 1.401(5) 3_565 ?
C10 S4 1.787(4) . ?
C11 S3 1.824(5) . ?
C11 H11A 0.9800 . ?
C11 H11B 0.9800 . ?
C11 H11C 0.9800 . ?
C12 S4 1.829(5) . ?
C12 H12A 0.9800 . ?
C12 H12B 0.9800 . ?
C12 H12C 0.9800 . ?
C13 O6 1.220(6) . ?
C13 O7 1.268(6) . ?
C13 C14 1.542(6) . ?
C14 C15 1.400(6) . ?
C14 C19 1.402(6) . ?
C15 C16 1.404(7) . ?
C15 S5B 1.773(6) . ?
C15 S5 1.841(6) . ?
C16 C17 1.392(7) . ?
C16 S6 1.801(5) . ?
C17 C18 1.398(6) . ?
C17 C20 1.515(6) . ?
C18 C19 1.411(6) . ?
C18 S7 1.780(4) . ?
C19 S8 1.783(4) . ?
C20 O8 1.246(5) . ?
C20 O9 1.268(6) . ?
S5 C21 1.772(13) . ?
C21 H21A 0.9800 . ?
C21 H21B 0.9800 . ?
C21 H21C 0.9800 . ?
S5B C21B 1.739(12) . ?
C21B H21D 0.9800 . ?
C21B H21E 0.9800 . ?
C21B H21F 0.9800 . ?
C22 S6 1.782(8) . ?
C22 H22A 0.9800 . ?
C22 H22B 0.9800 . ?
C22 H22C 0.9800 . ?
C23 S7 1.831(5) . ?
C23 H23A 0.9800 . ?
C23 H23B 0.9800 . ?
C23 H23C 0.9800 . ?
C24 S8 1.732(10) . ?
C24 H24A 0.9800 . ?
C24 H24B 0.9800 . ?
C24 H24C 0.9800 . ?
C24B S8 1.739(11) . ?
C24B H24D 0.9800 . ?
C24B H24E 0.9800 . ?
C24B H24F 0.9800 . ?
Cu1 O7 1.962(3) 3_666 ?
Cu1 O2 1.965(3) . ?
Cu1 O1 1.975(3) . ?
Cu1 O5 1.994(3) 3_566 ?
Cu1 O8 2.174(3) 2_545 ?
Cu2 O3 1.922(3) . ?
Cu2 O4 1.942(3) . ?
Cu2 O1 1.966(3) . ?
Cu2 O1 1.979(3) 3_566 ?
Cu2 O9 2.182(3) 2_545 ?
Cu2 Cu2 2.9251(10) 3_566 ?
Cu3 S4 2.2811(12) . ?
Cu3 S7 2.3039(12) . ?
Cu3 S3 2.3072(12) 3_565 ?
Cu3 S8 2.3227(12) . ?
O1 Cu2 1.979(3) 3_566 ?
O1 H1 0.794(19) . ?
O5 Cu1 1.994(3) 3_566 ?
O7 Cu1 1.962(3) 3_666 ?
O8 Cu1 2.174(3) 2 ?
O9 Cu2 2.182(3) 2 ?
O10 H10A 0.85(2) . ?
O10 H10B 0.85(2) . ?
O11 H11D 0.86(2) . ?
O11 H11E 0.86(2) . ?
S3 Cu3 2.3071(12) 3_565 ?

loop_
_geom_hbond_atom_site_label_D
_geom_hbond_atom_site_label_H
_geom_hbond_atom_site_label_A
_geom_hbond_distance_DH
_geom_hbond_distance_HA
_geom_hbond_distance_DA
_geom_hbond_angle_DHA
_geom_hbond_site_symmetry_A
O1 H1 O11 0.794(19) 1.98(2) 2.775(7) 178(6) .
O10 H10A O8 0.85(2) 1.98(4) 2.788(6) 159(10) 1_556
O11 H11D O10 0.86(2) 1.95(4) 2.785(9) 165(14) .
O11 H11E S6 0.86(2) 2.79(2) 3.652(7) 174(13) 4_576

loop_
_geom_torsion_atom_site_label_1
_geom_torsion_atom_site_label_2
_geom_torsion_atom_site_label_3
_geom_torsion_atom_site_label_4
_geom_torsion
_geom_torsion_site_symmetry_1
_geom_torsion_site_symmetry_2
_geom_torsion_site_symmetry_3
_geom_torsion_site_symmetry_4
_geom_torsion_publ_flag
C4 C2 C3 C4 -0.4(8) 3_666 . . . ?
S1B C2 C3 C4 169.3(4) . . . . ?
S1 C2 C3 C4 -168.6(4) . . . . ?
C4 C2 C3 C1 178.9(4) 3_666 . . . ?
S1B C2 C3 C1 -11.5(6) . . . . ?
S1 C2 C3 C1 10.7(7) . . . . ?
O2 C1 C3 C4 -82.6(6) . . . . ?
O3 C1 C3 C4 98.6(6) . . . . ?
O2 C1 C3 C2 98.1(6) . . . . ?
O3 C1 C3 C2 -80.7(6) . . . . ?
C2 C3 C4 C2 0.4(8) . . . 3_666 ?
C1 C3 C4 C2 -178.9(4) . . . 3_666 ?
C2 C3 C4 S2 -176.7(4) . . . . ?
C1 C3 C4 S2 4.0(6) . . . . ?
C2 C3 C4 S2B 168.5(5) . . . . ?
C1 C3 C4 S2B -10.8(7) . . . . ?
C3 C2 S1 C5 -115.6(6) . . . . ?
C4 C2 S1 C5 75.9(6) 3_666 . . . ?
S1B C2 S1 C5 -50.0(6) . . . . ?
C3 C2 S1B C5B -81.9(8) . . . . ?
C4 C2 S1B C5B 86.7(8) 3_666 . . . ?
S1 C2 S1B C5B 153.2(9) . . . . ?
C3 C4 S2 C6 93.9(7) . . . . ?
C2 C4 S2 C6 -82.9(8) 3_666 . . . ?
S2B C4 S2 C6 -128.1(13) . . . . ?
C3 C4 S2B C6B 105.0(11) . . . . ?
C2 C4 S2B C6B -86.5(10) 3_666 . . . ?
S2 C4 S2B C6B 55.7(14) . . . . ?
C10 C8 C9 C10 -4.4(6) 3_565 . . . ?
S3 C8 C9 C10 172.2(3) . . . . ?
C10 C8 C9 C7 172.1(4) 3_565 . . . ?
S3 C8 C9 C7 -11.3(5) . . . . ?
O5 C7 C9 C8 -77.7(5) . . . . ?
O4 C7 C9 C8 103.4(4) . . . . ?
O5 C7 C9 C10 98.8(4) . . . . ?
O4 C7 C9 C10 -80.1(5) . . . . ?
C8 C9 C10 C8 4.4(6) . . . 3_565 ?
C7 C9 C10 C8 -172.0(4) . . . 3_565 ?
C8 C9 C10 S4 -173.8(3) . . . . ?
C7 C9 C10 S4 9.8(5) . . . . ?
O6 C13 C14 C15 -75.3(7) . . . . ?
O7 C13 C14 C15 104.2(5) . . . . ?
O6 C13 C14 C19 108.0(6) . . . . ?
O7 C13 C14 C19 -72.5(5) . . . . ?
C19 C14 C15 C16 6.1(8) . . . . ?
C13 C14 C15 C16 -170.6(5) . . . . ?
C19 C14 C15 S5B 175.0(5) . . . . ?
C13 C14 C15 S5B -1.7(8) . . . . ?
C19 C14 C15 S5 -158.5(4) . . . . ?
C13 C14 C15 S5 24.8(7) . . . . ?
C14 C15 C16 C17 0.3(8) . . . . ?
S5B C15 C16 C17 -170.6(5) . . . . ?
S5 C15 C16 C17 165.0(5) . . . . ?
C14 C15 C16 S6 -178.6(4) . . . . ?
S5B C15 C16 S6 10.5(7) . . . . ?
S5 C15 C16 S6 -13.8(7) . . . . ?
C15 C16 C17 C18 -5.4(8) . . . . ?
S6 C16 C17 C18 173.5(4) . . . . ?
C15 C16 C17 C20 172.1(5) . . . . ?
S6 C16 C17 C20 -9.0(6) . . . . ?
C16 C17 C18 C19 3.9(7) . . . . ?
C20 C17 C18 C19 -173.6(4) . . . . ?
C16 C17 C18 S7 -172.9(4) . . . . ?
C20 C17 C18 S7 9.6(6) . . . . ?
C15 C14 C19 C18 -7.5(7) . . . . ?
C13 C14 C19 C18 169.2(4) . . . . ?
C15 C14 C19 S8 172.3(4) . . . . ?
C13 C14 C19 S8 -11.0(6) . . . . ?
C17 C18 C19 C14 2.5(6) . . . . ?
S7 C18 C19 C14 179.2(3) . . . . ?
C17 C18 C19 S8 -177.3(3) . . . . ?
S7 C18 C19 S8 -0.6(5) . . . . ?
C16 C17 C20 O8 84.0(6) . . . . ?
C18 C17 C20 O8 -98.5(5) . . . . ?
C16 C17 C20 O9 -95.5(6) . . . . ?
C18 C17 C20 O9 82.0(5) . . . . ?
C14 C15 S5 C21 -70.7(8) . . . . ?
C16 C15 S5 C21 124.6(7) . . . . ?
S5B C15 S5 C21 50.5(8) . . . . ?
C14 C15 S5B C21B 5.6(11) . . . . ?
C16 C15 S5B C21B 175.3(9) . . . . ?
S5 C15 S5B C21B -68.5(11) . . . . ?
O3 Cu2 O1 Cu1 -62.03(17) . . . . ?
O1 Cu2 O1 Cu1 131.5(2) 3_566 . . . ?
O9 Cu2 O1 Cu1 44.61(17) 2_545 . . . ?
Cu2 Cu2 O1 Cu1 131.5(2) 3_566 . . . ?
O3 Cu2 O1 Cu2 166.49(15) . . . 3_566 ?
O1 Cu2 O1 Cu2 0.0 3_566 . . 3_566 ?
O9 Cu2 O1 Cu2 -86.87(14) 2_545 . . 3_566 ?
O2 Cu1 O1 Cu2 57.46(19) . . . . ?
O5 Cu1 O1 Cu2 -136.23(16) 3_566 . . . ?
O8 Cu1 O1 Cu2 -43.27(17) 2_545 . . . ?
O2 Cu1 O1 Cu2 173.3(2) . . . 3_566 ?
O5 Cu1 O1 Cu2 -20.42(18) 3_566 . . 3_566 ?
O8 Cu1 O1 Cu2 72.54(19) 2_545 . . 3_566 ?
O3 C1 O2 Cu1 -0.7(10) . . . . ?
C3 C1 O2 Cu1 -179.2(4) . . . . ?
O7 Cu1 O2 C1 162.4(6) 3_666 . . . ?
O1 Cu1 O2 C1 -26.1(5) . . . . ?
O5 Cu1 O2 C1 -111.7(7) 3_566 . . . ?
O8 Cu1 O2 C1 76.4(5) 2_545 . . . ?
O2 C1 O3 Cu2 -4.0(9) . . . . ?
C3 C1 O3 Cu2 174.5(3) . . . . ?
O4 Cu2 O3 C1 -154.4(5) . . . . ?
O1 Cu2 O3 C1 33.5(5) . . . . ?
O1 Cu2 O3 C1 109.1(6) 3_566 . . . ?
O9 Cu2 O3 C1 -64.6(5) 2_545 . . . ?
Cu2 Cu2 O3 C1 45.9(5) 3_566 . . . ?
O5 C7 O4 Cu2 -7.3(6) . . . . ?
C9 C7 O4 Cu2 171.4(3) . . . . ?
O3 Cu2 O4 C7 -120.0(3) . . . . ?
O1 Cu2 O4 C7 46.2(3) 3_566 . . . ?
O9 Cu2 O4 C7 133.8(3) 2_545 . . . ?
Cu2 Cu2 O4 C7 39.2(4) 3_566 . . . ?
O4 C7 O5 Cu1 -46.2(6) . . . 3_566 ?
C9 C7 O5 Cu1 135.0(3) . . . 3_566 ?
O6 C13 O7 Cu1 4.1(8) . . . 3_666 ?
C14 C13 O7 Cu1 -175.4(3) . . . 3_666 ?
O9 C20 O8 Cu1 23.4(7) . . . 2 ?
C17 C20 O8 Cu1 -156.1(3) . . . 2 ?
O8 C20 O9 Cu2 -18.4(8) . . . 2 ?
C17 C20 O9 Cu2 161.1(3) . . . 2 ?
C9 C8 S3 C11 -78.8(4) . . . . ?
C10 C8 S3 C11 97.8(4) 3_565 . . . ?
C9 C8 S3 Cu3 178.0(3) . . . 3_565 ?
C10 C8 S3 Cu3 -5.5(4) 3_565 . . 3_565 ?
C9 C10 S4 C12 82.3(3) . . . . ?
C8 C10 S4 C12 -95.8(4) 3_565 . . . ?
C9 C10 S4 Cu3 -173.9(3) . . . . ?
C8 C10 S4 Cu3 8.0(3) 3_565 . . . ?
S7 Cu3 S4 C10 117.99(14) . . . . ?
S3 Cu3 S4 C10 -3.27(13) 3_565 . . . ?
S8 Cu3 S4 C10 -134.33(13) . . . . ?
S7 Cu3 S4 C12 -139.9(2) . . . . ?
S3 Cu3 S4 C12 98.81(19) 3_565 . . . ?
S8 Cu3 S4 C12 -32.2(2) . . . . ?
C17 C16 S6 C22 -87.0(5) . . . . ?
C15 C16 S6 C22 91.9(5) . . . . ?
C17 C18 S7 C23 -90.8(4) . . . . ?
C19 C18 S7 C23 92.4(4) . . . . ?
C17 C18 S7 Cu3 155.6(3) . . . . ?
C19 C18 S7 Cu3 -21.2(4) . . . . ?
S4 Cu3 S7 C18 144.57(15) . . . . ?
S3 Cu3 S7 C18 -102.92(15) 3_565 . . . ?
S8 Cu3 S7 C18 25.88(15) . . . . ?
S4 Cu3 S7 C23 37.7(2) . . . . ?
S3 Cu3 S7 C23 150.24(19) 3_565 . . . ?
S8 Cu3 S7 C23 -80.97(19) . . . . ?
C14 C19 S8 C24 95.8(5) . . . . ?
C18 C19 S8 C24 -84.4(5) . . . . ?
C14 C19 S8 C24B -36.0(6) . . . . ?
C18 C19 S8 C24B 143.9(5) . . . . ?
C14 C19 S8 Cu3 -158.0(3) . . . . ?
C18 C19 S8 Cu3 21.9(4) . . . . ?
S4 Cu3 S8 C24 -48.7(3) . . . . ?
S7 Cu3 S8 C24 81.9(3) . . . . ?
S3 Cu3 S8 C24 -160.6(3) 3_565 . . . ?
S4 Cu3 S8 C24B 85.6(4) . . . . ?
S7 Cu3 S8 C24B -143.7(4) . . . . ?
S3 Cu3 S8 C24B -26.3(4) 3_565 . . . ?
S4 Cu3 S8 C19 -157.14(15) . . . . ?
S7 Cu3 S8 C19 -26.53(15) . . . . ?
S3 Cu3 S8 C19 90.94(15) 3_565 . . . ?
